data_7025185
loop_
_publ_author_name
'Valerio C\'ardenas, Cintya'
'Mu\~noz Hern\'andez, Miguel Angel'
'Gr\'evy, Jean-Michel'

_publ_section_title
;
 Reactivity of Zn(II), Mg(II) and Al(III) chlorides with a phosphinimine
 ligand: new tetrameric inverse crown ether structures.
;
_journal_issue 28
_journal_name_full 'Dalton transactions (Cambridge, England : 2003)'
_journal_page_first 6441
_journal_page_last 6448
_journal_paper_doi 10.1039/b925580j
_journal_volume 39
_journal_year 2010
_chemical_formula_sum 'C64 H84 Cl2 N4 O P4 Si4 Zn4'
_chemical_formula_weight 1493.97
_chemical_name_systematic
;
?
;
_space_group_IT_number 114
_symmetry_cell_setting tetragonal
_symmetry_space_group_name_Hall 'P -4 2n'
_symmetry_space_group_name_H-M 'P -4 21 c'
_atom_sites_solution_hydrogens geom
_atom_sites_solution_primary direct
_atom_sites_solution_secondary difmap
_audit_creation_method SHELXL-97
_cell_angle_alpha 90.00
_cell_angle_beta 90.00
_cell_angle_gamma 90.00
_cell_formula_units_Z 2
_cell_length_a 14.8254(19)
_cell_length_b 14.8254(19)
_cell_length_c 16.278(3)
_cell_measurement_temperature 100(2)
_cell_volume 3577.8(9)
_computing_cell_refinement 'Bruker SMART'
_computing_data_collection 'Bruker SMART'
_computing_data_reduction 'Bruker SHELXTL'
_computing_molecular_graphics 'Bruker SHELXTL'
_computing_publication_material 'Bruker SHELXTL'
_computing_structure_refinement 'SHELXL-97 (Sheldrick, 1997)'
_computing_structure_solution 'SHELXS-97 (Sheldrick, 1990)'
_diffrn_ambient_temperature 100(2)
_diffrn_measured_fraction_theta_full 1.000
_diffrn_measured_fraction_theta_max 1.000
_diffrn_measurement_device_type 'CCD area detector'
_diffrn_measurement_method 'phi and omega scans'
_diffrn_radiation_monochromator graphite
_diffrn_radiation_source 'fine-focus sealed tube'
_diffrn_radiation_type MoK\a
_diffrn_radiation_wavelength 0.71073
_diffrn_reflns_av_R_equivalents 0.0610
_diffrn_reflns_av_sigmaI/netI 0.0808
_diffrn_reflns_limit_h_max 11
_diffrn_reflns_limit_h_min -17
_diffrn_reflns_limit_k_max 16
_diffrn_reflns_limit_k_min -17
_diffrn_reflns_limit_l_max 19
_diffrn_reflns_limit_l_min -11
_diffrn_reflns_number 12415
_diffrn_reflns_theta_full 24.99
_diffrn_reflns_theta_max 24.99
_diffrn_reflns_theta_min 1.86
_exptl_absorpt_coefficient_mu 1.597
_exptl_absorpt_correction_T_max 0.8439
_exptl_absorpt_correction_T_min 0.7619
_exptl_absorpt_correction_type numerical
_exptl_crystal_colour colorless
_exptl_crystal_density_diffrn 1.387
_exptl_crystal_density_method 'not measured'
_exptl_crystal_description hexagonal
_exptl_crystal_F_000 1548
_exptl_crystal_size_max 0.18
_exptl_crystal_size_mid 0.16
_exptl_crystal_size_min 0.11
_refine_diff_density_max 0.690
_refine_diff_density_min -0.564
_refine_diff_density_rms 0.071
_refine_ls_abs_structure_details 'Flack H D (1983), Acta Cryst. A39, 876-881'
_refine_ls_abs_structure_Flack 0.000(14)
_refine_ls_extinction_method none
_refine_ls_goodness_of_fit_ref 0.976
_refine_ls_hydrogen_treatment constr
_refine_ls_matrix_type full
_refine_ls_number_parameters 192
_refine_ls_number_reflns 3156
_refine_ls_number_restraints 0
_refine_ls_restrained_S_all 0.976
_refine_ls_R_factor_all 0.0456
_refine_ls_R_factor_gt 0.0364
_refine_ls_shift/su_max 0.000
_refine_ls_shift/su_mean 0.000
_refine_ls_structure_factor_coef Fsqd
_refine_ls_weighting_details 'calc w=1/[\s^2^(Fo^2^)+(0.0100P)^2^+0.0000P] where P=(Fo^2^+2Fc^2^)/3'
_refine_ls_weighting_scheme calc
_refine_ls_wR_factor_gt 0.0570
_refine_ls_wR_factor_ref 0.0581
_reflns_number_gt 2620
_reflns_number_total 3156
_reflns_threshold_expression >2sigma(I)
_cod_data_source_file b925580j.txt
_cod_data_source_block complex_5
_cod_depositor_comments
;
The following automatic conversions were performed:

'_symmetry_cell_setting' value 'Tetragonal' changed to 'tetragonal'
according to /home/saulius/struct/CIF-dictionaries/cif_core.dic
dictionary named 'cif_core.dic' version 2.4.2 from 2011-04-26.

Automatic conversion script
Id: cif_fix_values 1891 2012-01-12 08:04:46Z andrius 
;
_cod_original_sg_symbol_H-M P-42(1)c
_cod_database_code 7025185

loop_
_symmetry_equiv_pos_as_xyz
'x, y, z'
'-x, -y, z'
'y, -x, -z'
'-y, x, -z'
'-x+1/2, y+1/2, -z+1/2'
'x+1/2, -y+1/2, -z+1/2'
'-y+1/2, -x+1/2, z+1/2'
'y+1/2, x+1/2, z+1/2'

loop_
_atom_site_label
_atom_site_type_symbol
_atom_site_fract_x
_atom_site_fract_y
_atom_site_fract_z
_atom_site_U_iso_or_equiv
_atom_site_adp_type
_atom_site_occupancy
_atom_site_symmetry_multiplicity
_atom_site_calc_flag
_atom_site_refinement_flags
Zn2 Zn -0.02993(3) 0.09963(3) 0.07541(3) 0.01899(13) Uani 1 1 d .
Cl22 Cl 0.0000 0.0000 0.19475(11) 0.0369(5) Uani 1 2 d S
N3 N 0.0657(2) 0.1965(2) 0.0970(2) 0.0173(9) Uani 1 1 d .
O1 O 0.0000 0.0000 0.0000 0.0177(14) Uani 1 4 d S
P4 P 0.15587(7) 0.19530(7) 0.04307(7) 0.0174(3) Uani 1 1 d .
Si18 Si 0.04637(8) 0.26671(8) 0.18115(8) 0.0243(3) Uani 1 1 d .
C5 C -0.1610(2) 0.1381(3) 0.0575(3) 0.0212(11) Uani 1 1 d .
H5A H -0.2005 0.0912 0.0817 0.025 Uiso 1 1 calc R
H5B H -0.1714 0.1945 0.0886 0.025 Uiso 1 1 calc R
C6 C 0.2414(3) 0.1207(2) 0.0856(3) 0.0165(10) Uani 1 1 d .
C7 C 0.3228(3) 0.1103(3) 0.0464(3) 0.0287(12) Uani 1 1 d .
H7 H 0.3332 0.1393 -0.0048 0.034 Uiso 1 1 calc R
C8 C 0.3903(3) 0.0572(3) 0.0814(3) 0.0337(12) Uani 1 1 d .
H8 H 0.4471 0.0519 0.0549 0.040 Uiso 1 1 calc R
C9 C 0.3753(3) 0.0131(3) 0.1531(3) 0.0311(13) Uani 1 1 d .
H9 H 0.4213 -0.0240 0.1757 0.037 Uiso 1 1 calc R
C10 C 0.2943(3) 0.0214(3) 0.1932(3) 0.0291(12) Uani 1 1 d .
H10 H 0.2841 -0.0093 0.2436 0.035 Uiso 1 1 calc R
C11 C 0.2275(3) 0.0754(3) 0.1592(3) 0.0248(12) Uani 1 1 d .
H11 H 0.1713 0.0814 0.1866 0.030 Uiso 1 1 calc R
C12 C 0.2141(3) 0.3041(3) 0.0449(3) 0.0176(10) Uani 1 1 d .
C13 C 0.1915(3) 0.3685(3) -0.0132(3) 0.0275(12) Uani 1 1 d .
H13 H 0.1457 0.3555 -0.0523 0.033 Uiso 1 1 calc R
C14 C 0.2349(3) 0.4524(3) -0.0154(3) 0.0331(13) Uani 1 1 d .
H14 H 0.2197 0.4957 -0.0562 0.040 Uiso 1 1 calc R
C15 C 0.3000(3) 0.4709(3) 0.0428(3) 0.0371(13) Uani 1 1 d .
H15 H 0.3288 0.5281 0.0428 0.045 Uiso 1 1 calc R
C16 C 0.3238(3) 0.4086(3) 0.1002(3) 0.0352(13) Uani 1 1 d .
H16 H 0.3690 0.4223 0.1395 0.042 Uiso 1 1 calc R
C17 C 0.2816(3) 0.3246(3) 0.1011(3) 0.0269(12) Uani 1 1 d .
H17 H 0.2991 0.2809 0.1407 0.032 Uiso 1 1 calc R
C19 C 0.0412(3) 0.3876(3) 0.1507(3) 0.0423(14) Uani 1 1 d .
H19A H 0.1025 0.4108 0.1432 0.064 Uiso 1 1 calc R
H19B H 0.0107 0.4222 0.1938 0.064 Uiso 1 1 calc R
H19C H 0.0077 0.3934 0.0991 0.064 Uiso 1 1 calc R
C20 C 0.1313(3) 0.2529(3) 0.2641(3) 0.0420(15) Uani 1 1 d .
H20A H 0.1252 0.1928 0.2886 0.063 Uiso 1 1 calc R
H20B H 0.1215 0.2989 0.3064 0.063 Uiso 1 1 calc R
H20C H 0.1920 0.2596 0.2411 0.063 Uiso 1 1 calc R
C21 C -0.0638(3) 0.2420(3) 0.2303(3) 0.0434(15) Uani 1 1 d .
H21A H -0.1127 0.2625 0.1944 0.065 Uiso 1 1 calc R
H21B H -0.0675 0.2734 0.2831 0.065 Uiso 1 1 calc R
H21C H -0.0693 0.1768 0.2393 0.065 Uiso 1 1 calc R

loop_
_atom_site_aniso_label
_atom_site_aniso_U_11
_atom_site_aniso_U_22
_atom_site_aniso_U_33
_atom_site_aniso_U_23
_atom_site_aniso_U_13
_atom_site_aniso_U_12
Zn2 0.0144(3) 0.0183(3) 0.0242(3) -0.0003(3) -0.0003(3) -0.0008(2)
Cl22 0.0322(11) 0.0318(11) 0.0468(12) 0.000 0.000 -0.0039(8)
N3 0.0158(19) 0.0149(19) 0.021(2) 0.0001(16) -0.0046(16) 0.0030(15)
O1 0.012(2) 0.012(2) 0.029(4) 0.000 0.000 0.000
P4 0.0161(6) 0.0133(6) 0.0229(7) 0.0017(5) -0.0010(6) 0.0004(5)
Si18 0.0217(8) 0.0241(8) 0.0271(8) -0.0068(6) 0.0014(6) -0.0007(6)
C5 0.018(2) 0.016(2) 0.030(3) -0.002(2) 0.006(2) 0.000(2)
C6 0.016(2) 0.012(2) 0.021(3) 0.000(2) -0.005(2) -0.0068(18)
C7 0.035(3) 0.023(3) 0.029(3) 0.004(2) -0.001(2) 0.006(2)
C8 0.021(3) 0.029(3) 0.051(3) 0.005(3) 0.000(3) 0.011(2)
C9 0.028(3) 0.020(3) 0.045(3) 0.005(3) -0.014(3) 0.004(2)
C10 0.029(3) 0.024(3) 0.035(3) 0.008(2) -0.013(3) -0.004(2)
C11 0.019(3) 0.019(3) 0.036(3) -0.007(2) -0.003(2) -0.003(2)
C12 0.013(2) 0.017(2) 0.023(3) -0.001(2) 0.001(2) 0.0025(19)
C13 0.025(3) 0.019(3) 0.039(3) -0.003(2) -0.005(2) 0.001(2)
C14 0.041(3) 0.015(3) 0.043(4) 0.012(2) -0.003(3) -0.004(2)
C15 0.039(3) 0.019(3) 0.053(4) -0.001(3) -0.002(3) -0.012(3)
C16 0.027(3) 0.029(3) 0.049(4) -0.003(3) -0.009(3) -0.009(2)
C17 0.024(3) 0.020(3) 0.037(3) -0.001(2) -0.006(2) 0.002(2)
C19 0.053(4) 0.033(3) 0.042(3) -0.014(3) -0.001(3) 0.011(3)
C20 0.048(4) 0.042(3) 0.036(4) -0.014(3) 0.005(3) 0.002(3)
C21 0.042(3) 0.046(4) 0.042(4) -0.024(3) 0.017(3) -0.003(3)

loop_
_atom_type_symbol
_atom_type_description
_atom_type_scat_dispersion_real
_atom_type_scat_dispersion_imag
_atom_type_scat_source
C C 0.0033 0.0016 'International Tables Vol C Tables 4.2.6.8 and 6.1.1.4'
H H 0.0000 0.0000 'International Tables Vol C Tables 4.2.6.8 and 6.1.1.4'
N N 0.0061 0.0033 'International Tables Vol C Tables 4.2.6.8 and 6.1.1.4'
Si Si 0.0817 0.0704 'International Tables Vol C Tables 4.2.6.8 and 6.1.1.4'
P P 0.1023 0.0942 'International Tables Vol C Tables 4.2.6.8 and 6.1.1.4'
Cl Cl 0.1484 0.1585 'International Tables Vol C Tables 4.2.6.8 and 6.1.1.4'
Zn Zn 0.2839 1.4301 'International Tables Vol C Tables 4.2.6.8 and 6.1.1.4'
O O 0.0106 0.0060 'International Tables Vol C Tables 4.2.6.8 and 6.1.1.4'

loop_
_geom_angle_atom_site_label_1
_geom_angle_atom_site_label_2
_geom_angle_atom_site_label_3
_geom_angle
_geom_angle_site_symmetry_1
_geom_angle_site_symmetry_3
O1 Zn2 C5 109.48(12) . .
O1 Zn2 N3 118.46(9) . .
C5 Zn2 N3 119.10(14) . .
O1 Zn2 Cl22 90.07(3) . .
C5 Zn2 Cl22 116.58(12) . .
N3 Zn2 Cl22 99.18(9) . .
O1 Zn2 Zn2 38.519(16) . 2
C5 Zn2 Zn2 122.68(11) . 2
N3 Zn2 Zn2 118.20(8) . 2
Cl22 Zn2 Zn2 51.55(3) . 2
Zn2 Cl22 Zn2 76.90(6) 2 .
P4 N3 Si18 125.08(19) . .
P4 N3 Zn2 118.45(18) . .
Si18 N3 Zn2 116.09(17) . .
Zn2 O1 Zn2 112.821(17) 4 .
Zn2 O1 Zn2 112.821(17) 4 2
Zn2 O1 Zn2 102.96(3) . 2
Zn2 O1 Zn2 102.96(3) 4 3
Zn2 O1 Zn2 112.821(17) . 3
Zn2 O1 Zn2 112.821(17) 2 3
N3 P4 C5 113.20(18) . 3
N3 P4 C6 112.39(19) . .
C5 P4 C6 106.7(2) 3 .
N3 P4 C12 112.07(17) . .
C5 P4 C12 110.19(19) 3 .
C6 P4 C12 101.57(17) . .
N3 Si18 C21 111.40(18) . .
N3 Si18 C20 113.21(19) . .
C21 Si18 C20 105.2(2) . .
N3 Si18 C19 111.86(19) . .
C21 Si18 C19 105.6(2) . .
C20 Si18 C19 109.1(2) . .
P4 C5 Zn2 117.1(2) 4 .
P4 C5 H5A 108.0 4 .
Zn2 C5 H5A 108.0 . .
P4 C5 H5B 108.0 4 .
Zn2 C5 H5B 108.0 . .
H5A C5 H5B 107.3 . .
C7 C6 C11 118.5(4) . .
C7 C6 P4 120.3(3) . .
C11 C6 P4 121.2(3) . .
C6 C7 C8 120.2(4) . .
C6 C7 H7 119.9 . .
C8 C7 H7 119.9 . .
C9 C8 C7 120.4(4) . .
C9 C8 H8 119.8 . .
C7 C8 H8 119.8 . .
C8 C9 C10 120.7(4) . .
C8 C9 H9 119.7 . .
C10 C9 H9 119.7 . .
C9 C10 C11 119.0(4) . .
C9 C10 H10 120.5 . .
C11 C10 H10 120.5 . .
C10 C11 C6 121.1(4) . .
C10 C11 H11 119.4 . .
C6 C11 H11 119.4 . .
C13 C12 C17 118.2(4) . .
C13 C12 P4 118.8(3) . .
C17 C12 P4 122.9(3) . .
C12 C13 C14 121.2(4) . .
C12 C13 H13 119.4 . .
C14 C13 H13 119.4 . .
C15 C14 C13 118.7(4) . .
C15 C14 H14 120.7 . .
C13 C14 H14 120.7 . .
C16 C15 C14 121.1(4) . .
C16 C15 H15 119.4 . .
C14 C15 H15 119.4 . .
C15 C16 C17 119.9(4) . .
C15 C16 H16 120.0 . .
C17 C16 H16 120.0 . .
C12 C17 C16 120.8(4) . .
C12 C17 H17 119.6 . .
C16 C17 H17 119.6 . .
Si18 C19 H19A 109.5 . .
Si18 C19 H19B 109.5 . .
H19A C19 H19B 109.5 . .
Si18 C19 H19C 109.5 . .
H19A C19 H19C 109.5 . .
H19B C19 H19C 109.5 . .
Si18 C20 H20A 109.5 . .
Si18 C20 H20B 109.5 . .
H20A C20 H20B 109.5 . .
Si18 C20 H20C 109.5 . .
H20A C20 H20C 109.5 . .
H20B C20 H20C 109.5 . .
Si18 C21 H21A 109.5 . .
Si18 C21 H21B 109.5 . .
H21A C21 H21B 109.5 . .
Si18 C21 H21C 109.5 . .
H21A C21 H21C 109.5 . .
H21B C21 H21C 109.5 . .

loop_
_geom_bond_atom_site_label_1
_geom_bond_atom_site_label_2
_geom_bond_distance
_geom_bond_site_symmetry_2
Zn2 O1 1.9712(5) .
Zn2 C5 2.047(4) .
Zn2 N3 2.048(3) .
Zn2 Cl22 2.4803(15) .
Zn2 Zn2 3.0845(10) 2
Cl22 Zn2 2.4803(15) 2
N3 P4 1.600(3) .
N3 Si18 1.744(3) .
O1 Zn2 1.9712(5) 4
O1 Zn2 1.9712(5) 2
O1 Zn2 1.9712(5) 3
P4 C5 1.734(4) 3
P4 C6 1.820(4) .
P4 C12 1.830(4) .
Si18 C21 1.854(4) .
Si18 C20 1.858(5) .
Si18 C19 1.861(4) .
C5 P4 1.734(4) 4
C5 H5A 0.9900 .
C5 H5B 0.9900 .
C6 C7 1.374(5) .
C6 C11 1.388(6) .
C7 C8 1.395(5) .
C7 H7 0.9500 .
C8 C9 1.356(6) .
C8 H8 0.9500 .
C9 C10 1.373(5) .
C9 H9 0.9500 .
C10 C11 1.389(5) .
C10 H10 0.9500 .
C11 H11 0.9500 .
C12 C13 1.385(5) .
C12 C17 1.390(5) .
C13 C14 1.400(5) .
C13 H13 0.9500 .
C14 C15 1.381(6) .
C14 H14 0.9500 .
C15 C16 1.359(6) .
C15 H15 0.9500 .
C16 C17 1.393(5) .
C16 H16 0.9500 .
C17 H17 0.9500 .
C19 H19A 0.9800 .
C19 H19B 0.9800 .
C19 H19C 0.9800 .
C20 H20A 0.9800 .
C20 H20B 0.9800 .
C20 H20C 0.9800 .
C21 H21A 0.9800 .
C21 H21B 0.9800 .
C21 H21C 0.9800 .

loop_
_geom_torsion_atom_site_label_1
_geom_torsion_atom_site_label_2
_geom_torsion_atom_site_label_3
_geom_torsion_atom_site_label_4
_geom_torsion
_geom_torsion_site_symmetry_1
_geom_torsion_site_symmetry_4
O1 Zn2 Cl22 Zn2 0.0 . 2
C5 Zn2 Cl22 Zn2 111.93(13) . 2
N3 Zn2 Cl22 Zn2 -118.88(9) . 2
O1 Zn2 N3 P4 8.0(2) . .
C5 Zn2 N3 P4 -129.4(2) . .
Cl22 Zn2 N3 P4 103.14(18) . .
Zn2 Zn2 N3 P4 52.0(2) 2 .
O1 Zn2 N3 Si18 -165.28(12) . .
C5 Zn2 N3 Si18 57.3(2) . .
Cl22 Zn2 N3 Si18 -70.17(16) . .
Zn2 Zn2 N3 Si18 -121.27(14) 2 .
C5 Zn2 O1 Zn2 3.55(12) . 4
N3 Zn2 O1 Zn2 -137.59(10) . 4
Cl22 Zn2 O1 Zn2 121.914(9) . 4
Zn2 Zn2 O1 Zn2 121.914(9) 2 4
C5 Zn2 O1 Zn2 -118.37(12) . 2
N3 Zn2 O1 Zn2 100.50(10) . 2
Cl22 Zn2 O1 Zn2 0.0 . 2
C5 Zn2 O1 Zn2 119.72(12) . 3
N3 Zn2 O1 Zn2 -21.42(10) . 3
Cl22 Zn2 O1 Zn2 -121.914(9) . 3
Zn2 Zn2 O1 Zn2 -121.914(9) 2 3
Si18 N3 P4 C5 -152.1(2) . 3
Zn2 N3 P4 C5 35.2(2) . 3
Si18 N3 P4 C6 86.9(3) . .
Zn2 N3 P4 C6 -85.8(2) . .
Si18 N3 P4 C12 -26.7(3) . .
Zn2 N3 P4 C12 160.59(19) . .
P4 N3 Si18 C21 -176.5(2) . .
Zn2 N3 Si18 C21 -3.7(3) . .
P4 N3 Si18 C20 -58.3(3) . .
Zn2 N3 Si18 C20 114.6(2) . .
P4 N3 Si18 C19 65.5(3) . .
Zn2 N3 Si18 C19 -121.7(2) . .
O1 Zn2 C5 P4 -48.2(2) . 4
N3 Zn2 C5 P4 92.7(2) . 4
Cl22 Zn2 C5 P4 -148.46(16) . 4
Zn2 Zn2 C5 P4 -88.8(2) 2 4
N3 P4 C6 C7 179.0(3) . .
C5 P4 C6 C7 54.3(4) 3 .
C12 P4 C6 C7 -61.1(4) . .
N3 P4 C6 C11 -3.0(4) . .
C5 P4 C6 C11 -127.7(4) 3 .
C12 P4 C6 C11 116.9(3) . .
C11 C6 C7 C8 -1.7(6) . .
P4 C6 C7 C8 176.3(3) . .
C6 C7 C8 C9 2.1(7) . .
C7 C8 C9 C10 -1.4(7) . .
C8 C9 C10 C11 0.4(7) . .
C9 C10 C11 C6 0.0(6) . .
C7 C6 C11 C10 0.7(6) . .
P4 C6 C11 C10 -177.3(3) . .
N3 P4 C12 C13 -88.8(4) . .
C5 P4 C12 C13 38.2(4) 3 .
C6 P4 C12 C13 151.0(3) . .
N3 P4 C12 C17 92.5(4) . .
C5 P4 C12 C17 -140.5(4) 3 .
C6 P4 C12 C17 -27.7(4) . .
C17 C12 C13 C14 -0.3(6) . .
P4 C12 C13 C14 -179.1(3) . .
C12 C13 C14 C15 -1.2(7) . .
C13 C14 C15 C16 1.6(7) . .
C14 C15 C16 C17 -0.5(7) . .
C13 C12 C17 C16 1.4(6) . .
P4 C12 C17 C16 -179.8(3) . .
C15 C16 C17 C12 -1.1(7) . .
